data_2104282
loop_
_publ_author_name
'Bendeif, El-Eulmi'
'Lecomte, Claude'
'Dahaoui, Slimane'

_publ_section_title
;
 Following an isosymmetric phase transition by changes in bond lengths
 and anisotropic displacement parameters: the case of
 <i>meta</i>-carboxyphenylammonium phosphite
;
_journal_issue 1
_journal_name_full 'Acta Crystallographica Section B'
_journal_page_first 59
_journal_page_last 67
_journal_paper_doi 10.1107/S0108768108042298
_journal_volume 65
_journal_year 2009
_chemical_formula_iupac '(C7 H8 N O2) +,(H2 P O3) -'
_chemical_formula_moiety 'C7 H8 N O2, H2 O3 P'
_chemical_formula_structural 'C7 H10 N O5 P'
_chemical_formula_sum 'C7 H10 N O5 P'
_chemical_formula_weight 219.13
_chemical_name_common 'm-carboxyphenyl ammonium monohydrogenphosphite'
_space_group_IT_number 14
_symmetry_cell_setting monoclinic
_symmetry_space_group_name_Hall '-P 2ybc'
_symmetry_space_group_name_H-M 'P 1 21/c 1'
_cell_angle_alpha 90.00
_cell_angle_beta 104.826(6)
_cell_angle_gamma 90.00
_cell_formula_units_Z 4
_cell_length_a 13.0363(8)
_cell_length_b 11.5204(7)
_cell_length_c 6.6446(5)
_cell_measurement_reflns_used 21224
_cell_measurement_temperature 320(2)
_cell_measurement_theta_max 30.00
_cell_measurement_theta_min 3.41
_cell_volume 964.69(11)
_computing_cell_refinement 'CrysAlis RED (Oxford Diffraction, 2006)'
_computing_data_collection 'CrysAlis CCD (Oxford Diffraction, 2006)'
_computing_data_reduction 'CrysAlis RED (Oxford Diffraction, 2006)'
_computing_molecular_graphics 'ORTEPIII (Burnett,M. N & Johnson, C. K, 1996)'
_computing_publication_material 'WinGX publication routines (Farrugia, 1999)'
_computing_structure_refinement 'SHELXL-97 (Sheldrick, 1997)'
_computing_structure_solution 'SHELXS-97 (Sheldrick, 1997)'
_diffrn_ambient_temperature 320(2)
_diffrn_measured_fraction_theta_full 0.7035
_diffrn_measured_fraction_theta_max 0.999
_diffrn_measurement_device Xcalibur-Saphire2
_diffrn_measurement_method \w
_diffrn_radiation_monochromator graphite
_diffrn_radiation_source 'fine-focus sealed tube'
_diffrn_radiation_type MoK\a
_diffrn_radiation_wavelength 0.71073
_diffrn_reflns_av_R_equivalents 0.0349
_diffrn_reflns_av_sigmaI/netI 0.0188
_diffrn_reflns_limit_h_max 18
_diffrn_reflns_limit_h_min -18
_diffrn_reflns_limit_k_max 16
_diffrn_reflns_limit_k_min -16
_diffrn_reflns_limit_l_max 8
_diffrn_reflns_limit_l_min -9
_diffrn_reflns_number 21224
_diffrn_reflns_theta_max 29.99
_diffrn_reflns_theta_min 3.63
_exptl_absorpt_coefficient_mu 0.281
_exptl_absorpt_correction_T_max 0.943
_exptl_absorpt_correction_T_min 0.901
_exptl_absorpt_correction_type integration
_exptl_absorpt_process_details 'Absorb, (DeTitta, 1985)'
_exptl_crystal_colour brown
_exptl_crystal_density_diffrn 1.509
_exptl_crystal_density_method 'not measured'
_exptl_crystal_description plate
_exptl_crystal_F_000 456
_exptl_crystal_size_max 0.40
_exptl_crystal_size_mid 0.40
_exptl_crystal_size_min 0.20
_refine_diff_density_max 0.526
_refine_diff_density_min -0.282
_refine_ls_extinction_method none
_refine_ls_goodness_of_fit_ref 1.138
_refine_ls_hydrogen_treatment mixed
_refine_ls_matrix_type full
_refine_ls_number_parameters 167
_refine_ls_number_reflns 2816
_refine_ls_number_restraints 0
_refine_ls_restrained_S_all 1.138
_refine_ls_R_factor_all 0.0574
_refine_ls_R_factor_gt 0.0469
_refine_ls_shift/su_max 0.009
_refine_ls_shift/su_mean 0.002
_refine_ls_structure_factor_coef Fsqd
_refine_ls_weighting_details 'calc w=1/[\s^2^(Fo^2^)+(0.0944P)^2^+0.0131P] where P=(Fo^2^+2Fc^2^)/3'
_refine_ls_weighting_scheme calc
_refine_ls_wR_factor_gt 0.1394
_refine_ls_wR_factor_ref 0.1488
_reflns_number_gt 2243
_reflns_number_total 2816
_reflns_threshold_expression >2sigma(I)
_cod_data_source_file bk5076.cif
_cod_data_source_block m-CPAMP_320K
_cod_database_code 2104282

loop_
_symmetry_equiv_pos_as_xyz
'x, y, z'
'-x, y+1/2, -z+1/2'
'-x, -y, -z'
'x, -y-1/2, z-1/2'

loop_
_atom_site_type_symbol
_atom_site_label
_atom_site_fract_x
_atom_site_fract_y
_atom_site_fract_z
_atom_site_U_iso_or_equiv
_atom_site_adp_type
_atom_site_calc_flag
_atom_site_refinement_flags
_atom_site_occupancy
_atom_site_disorder_assembly
_atom_site_disorder_group
H H1 0.668(3) 0.647(3) 0.393(6) 0.132(14) Uiso d . 1 . .
H H3 0.4401(15) 0.5060(17) 0.221(3) 0.041(5) Uiso d . 1 . .
H H5 0.1291(19) 0.6114(19) 0.015(3) 0.049(5) Uiso d . 1 . .
H H6 0.1937(15) 0.8151(16) 0.100(3) 0.038(5) Uiso d . 1 . .
H H7 0.375(2) 0.851(2) 0.223(4) 0.067(7) Uiso d . 1 . .
H H8 0.1937(18) 0.420(2) -0.066(4) 0.055(6) Uiso d . 1 . .
H H9 0.297(3) 0.375(2) 0.072(4) 0.084(9) Uiso d . 1 . .
H H10 0.211(2) 0.400(2) 0.163(4) 0.064(7) Uiso d . 1 . .
H H12 -0.008(3) 0.019(3) -0.195(5) 0.109(11) Uiso d . 1 . .
H H11 0.0519(17) 0.2304(18) -0.026(3) 0.052(6) Uiso d . 1 . .
P P1 0.10470(3) 0.13499(4) -0.01712(6) 0.03810(17) Uani d . 1 . .
O O3 0.20999(9) 0.16725(12) -0.0507(2) 0.0486(3) Uani d . 1 . .
O O4 0.10345(11) 0.06893(13) 0.17557(18) 0.0570(4) Uani d . 1 . .
O O5 0.04403(12) 0.06834(16) -0.2163(2) 0.0676(5) Uani d . 1 . .
N N1 0.24265(11) 0.42475(12) 0.0671(2) 0.0382(3) Uani d . 1 . .
O O1 0.59814(10) 0.61106(11) 0.3536(2) 0.0507(3) Uani d . 1 . .
O O2 0.56797(10) 0.80092(10) 0.3658(2) 0.0548(4) Uani d . 1 . .
C C1 0.53650(12) 0.70252(13) 0.3221(2) 0.0368(3) Uani d . 1 . .
C C2 0.42188(12) 0.67765(13) 0.2324(2) 0.0338(3) Uani d . 1 . .
C C3 0.38678(12) 0.56431(13) 0.1906(2) 0.0349(3) Uani d . 1 . .
C C4 0.27962(11) 0.54398(13) 0.1120(2) 0.0349(3) Uani d . 1 . .
C C5 0.20654(13) 0.63421(15) 0.0749(3) 0.0405(4) Uani d . 1 . .
C C6 0.24265(14) 0.74709(16) 0.1160(3) 0.0440(4) Uani d . 1 . .
C C7 0.34984(13) 0.76929(14) 0.1933(2) 0.0392(4) Uani d . 1 . .

loop_
_atom_site_aniso_label
_atom_site_aniso_U_11
_atom_site_aniso_U_22
_atom_site_aniso_U_33
_atom_site_aniso_U_12
_atom_site_aniso_U_13
_atom_site_aniso_U_23
P1 0.0293(2) 0.0436(3) 0.0385(3) -0.00505(14) 0.00343(16) 0.00286(15)
O3 0.0291(6) 0.0571(7) 0.0564(8) -0.0071(5) 0.0050(5) 0.0035(6)
O4 0.0554(8) 0.0737(9) 0.0343(6) -0.0298(7) -0.0024(5) 0.0032(6)
O5 0.0659(9) 0.0969(12) 0.0340(7) -0.0440(9) 0.0018(6) 0.0011(6)
N1 0.0327(6) 0.0409(7) 0.0375(7) -0.0037(5) 0.0027(5) -0.0006(5)
O1 0.0344(6) 0.0395(6) 0.0692(9) 0.0026(5) -0.0035(6) -0.0007(6)
O2 0.0398(6) 0.0382(7) 0.0809(10) -0.0047(5) 0.0053(6) -0.0070(6)
C1 0.0347(7) 0.0352(7) 0.0384(8) -0.0010(5) 0.0058(6) 0.0011(6)
C2 0.0325(7) 0.0349(7) 0.0323(7) 0.0002(5) 0.0054(5) -0.0008(5)
C3 0.0314(7) 0.0344(7) 0.0363(7) 0.0022(5) 0.0037(5) 0.0013(6)
C4 0.0311(7) 0.0392(7) 0.0321(7) 0.0002(5) 0.0041(5) 0.0005(6)
C5 0.0303(7) 0.0479(9) 0.0405(8) 0.0046(6) 0.0041(6) -0.0013(6)
C6 0.0407(8) 0.0461(9) 0.0428(8) 0.0122(7) 0.0064(7) -0.0017(7)
C7 0.0438(8) 0.0358(7) 0.0363(8) 0.0048(6) 0.0070(6) -0.0031(6)

loop_
_atom_type_symbol
_atom_type_description
_atom_type_scat_dispersion_real
_atom_type_scat_dispersion_imag
_atom_type_scat_source
C C 0.0033 0.0016 'International Tables Vol C Tables 4.2.6.8 and 6.1.1.4'
H H 0 0 'International Tables Vol C Tables 4.2.6.8 and 6.1.1.4'
N N 0.0061 0.0033 'International Tables Vol C Tables 4.2.6.8 and 6.1.1.4'
O O 0.0106 0.006 'International Tables Vol C Tables 4.2.6.8 and 6.1.1.4'
P P 0.1023 0.0942 'International Tables Vol C Tables 4.2.6.8 and 6.1.1.4'

loop_
_geom_angle_atom_site_label_1
_geom_angle_atom_site_label_2
_geom_angle_atom_site_label_3
_geom_angle_site_symmetry_1
_geom_angle_site_symmetry_3
_geom_angle
_geom_angle_publ_flag
O3 P1 O4 . . 117.87(8) ?
O3 P1 O5 . . 106.36(8) ?
O4 P1 O5 . . 111.24(8) ?
O3 P1 H11 . . 106.3(9) ?
O4 P1 H11 . . 110.6(9) ?
O5 P1 H11 . . 103.4(9) ?
P1 O5 H12 . . 114(2) ?
C4 N1 H8 . . 110.7(14) ?
C4 N1 H10 . . 110.0(15) ?
H8 N1 H10 . . 109(2) ?
C4 N1 H9 . . 111.9(18) ?
H8 N1 H9 . . 109(2) ?
H10 N1 H9 . . 106(2) ?
C1 O1 H1 . . 101(2) ?
O2 C1 O1 . . 123.83(15) ?
O2 C1 C2 . . 121.22(14) ?
O1 C1 C2 . . 114.92(13) ?
C3 C2 C7 . . 120.26(14) ?
C3 C2 C1 . . 120.47(14) ?
C7 C2 C1 . . 119.27(14) ?
C4 C3 C2 . . 119.02(14) ?
C4 C3 H3 . . 125.0(11) ?
C2 C3 H3 . . 115.9(11) ?
C3 C4 C5 . . 121.47(14) ?
C3 C4 N1 . . 119.07(13) ?
C5 C4 N1 . . 119.46(13) ?
C6 C5 C4 . . 118.96(15) ?
C6 C5 H5 . . 124.8(13) ?
C4 C5 H5 . . 116.2(13) ?
C7 C6 C5 . . 120.42(15) ?
C7 C6 H6 . . 116.9(11) ?
C5 C6 H6 . . 122.6(11) ?
C6 C7 C2 . . 119.86(15) ?
C6 C7 H7 . . 120.1(15) ?
C2 C7 H7 . . 120.0(15) ?

loop_
_geom_bond_atom_site_label_1
_geom_bond_atom_site_label_2
_geom_bond_site_symmetry_2
_geom_bond_distance
_geom_bond_publ_flag
P1 O3 . 1.4930(12) ?
P1 O4 . 1.4932(13) ?
P1 O5 . 1.5590(14) ?
P1 H11 . 1.29(2) ?
O5 H12 . 0.92(4) ?
N1 C4 . 1.461(2) ?
N1 H8 . 0.95(2) ?
N1 H10 . 0.89(3) ?
N1 H9 . 0.90(3) ?
O1 C1 . 1.3091(19) ?
O1 H1 . 0.97(4) ?
O2 C1 . 1.2152(19) ?
C1 C2 . 1.488(2) ?
C2 C3 . 1.388(2) ?
C2 C7 . 1.393(2) ?
C3 C4 . 1.380(2) ?
C3 H3 . 0.950(19) ?
C4 C5 . 1.389(2) ?
C5 C6 . 1.386(2) ?
C5 H5 . 1.02(2) ?
C6 C7 . 1.384(2) ?
C6 H6 . 0.999(19) ?
C7 H7 . 1.00(3) ?

loop_
_geom_hbond_atom_site_label_D
_geom_hbond_atom_site_label_H
_geom_hbond_atom_site_label_A
_geom_hbond_site_symmetry_A
_geom_hbond_distance_DH
_geom_hbond_distance_HA
_geom_hbond_distance_DA
_geom_hbond_angle_DHA
O(5) H(12) O(4) 3_555 0.92(4) 1.64(4) 2.557(2) 176(3)
O(1) H(1) O(3) 2_655 0.97(4) 1.68(4) 2.5912(18) 154(3)
N(1) H(8) O(4) 4_565 0.95(3) 1.82(3) 2.7659(18) 173(2)
N(1) H(9) O(2) 2_645 0.91(3) 1.90(4) 2.787(2) 164.5(18)
N(1) H(10) O(3) 4_566 0.879(18) 2.06(3) 2.8823(19) 154(2)

loop_
_geom_torsion_atom_site_label_1
_geom_torsion_atom_site_label_2
_geom_torsion_atom_site_label_3
_geom_torsion_atom_site_label_4
_geom_torsion_site_symmetry_1
_geom_torsion_site_symmetry_2
_geom_torsion_site_symmetry_3
_geom_torsion_site_symmetry_4
_geom_torsion
_geom_torsion_publ_flag
O2 C1 C2 C7 . . . . 1.6(2) y
O1 C1 C2 C7 . . . . 179.94(14) y
O2 C1 C2 C3 . . . . -177.57(16) y
O1 C1 C2 C3 . . . . 0.8(2) y
C7 C2 C3 C4 . . . . -0.6(2) ?
C1 C2 C3 C4 . . . . 178.47(14) ?
C2 C3 C4 C5 . . . . -0.3(2) ?
C2 C3 C4 N1 . . . . 179.71(14) ?
C3 C4 C5 C6 . . . . 0.7(3) ?
N1 C4 C5 C6 . . . . -179.30(15) ?
C4 C5 C6 C7 . . . . -0.2(3) ?
C5 C6 C7 C2 . . . . -0.7(3) ?
C3 C2 C7 C6 . . . . 1.1(2) ?
C1 C2 C7 C6 . . . . -177.99(15) ?

loop_
_cod_related_entry_id
_cod_related_entry_database
_cod_related_entry_code
1 ChemSpider 21140085
